data_2230723
loop_
_publ_author_name
'Ouzidan, Younes'
'Essassi, El Mokhtar'
'Luis, Santiago V.'
'Bolte, Michael'
'El Ammari, Lahcen'

_publ_section_title
;
 1-Benzyl-1<i>H</i>-benzimidazol-2(3<i>H</i>)-one
;
_journal_coeditor_code IM2298
_journal_issue 7
_journal_name_full 'Acta Crystallographica Section E'
_journal_page_first o1822
_journal_paper_doi 10.1107/S160053681102455X
_journal_volume 67
_journal_year 2011
_chemical_formula_iupac 'C14 H12 N2 O'
_chemical_formula_moiety 'C14 H12 N2 O'
_chemical_formula_sum 'C14 H12 N2 O'
_chemical_formula_weight 224.26
_chemical_name_systematic
;
1-Benzyl-1<i>H</i>-benzimidazol-2(3<i>H</i>)-one
;
_space_group_IT_number 14
_symmetry_cell_setting monoclinic
_symmetry_space_group_name_Hall '-P 2yn'
_symmetry_space_group_name_H-M 'P 1 21/n 1'
_atom_sites_solution_hydrogens geom
_atom_sites_solution_primary direct
_atom_sites_solution_secondary difmap
_audit_creation_method SHELXL-97
_cell_angle_alpha 90.00
_cell_angle_beta 109.5346(12)
_cell_angle_gamma 90.00
_cell_formula_units_Z 4
_cell_length_a 13.8652(7)
_cell_length_b 5.7975(3)
_cell_length_c 14.9337(7)
_cell_measurement_reflns_used 3392
_cell_measurement_temperature 298(2)
_cell_measurement_theta_max 30.49
_cell_measurement_theta_min 1.74
_cell_volume 1131.33(10)
_computing_cell_refinement 'SAINT (Bruker, 1997)'
_computing_data_collection 'SMART (Bruker, 1997)'
_computing_data_reduction 'SAINT (Bruker, 1997)'
_computing_molecular_graphics 'XP (Sheldrick, 2008)'
_computing_publication_material 'WinGX (Farrugia, 1999)'
_computing_structure_refinement 'SHELXL97 (Sheldrick, 2008)'
_computing_structure_solution 'SHELXS97 (Sheldrick, 2008)'
_diffrn_ambient_temperature 298(2)
_diffrn_measured_fraction_theta_full 0.983
_diffrn_measured_fraction_theta_max 0.983
_diffrn_measurement_device_type 'Bruker  CCD three-circle'
_diffrn_measurement_method \w
_diffrn_radiation_monochromator graphite
_diffrn_radiation_source 'fine-focus sealed tube'
_diffrn_radiation_type MoK\a
_diffrn_radiation_wavelength 0.71073
_diffrn_reflns_av_R_equivalents 0.0203
_diffrn_reflns_av_sigmaI/netI 0.0262
_diffrn_reflns_limit_h_max 19
_diffrn_reflns_limit_h_min -18
_diffrn_reflns_limit_k_max 8
_diffrn_reflns_limit_k_min -8
_diffrn_reflns_limit_l_max 21
_diffrn_reflns_limit_l_min -16
_diffrn_reflns_number 9007
_diffrn_reflns_theta_full 30.49
_diffrn_reflns_theta_max 30.49
_diffrn_reflns_theta_min 1.74
_diffrn_standards_number 0
_exptl_absorpt_coefficient_mu 0.085
_exptl_absorpt_correction_T_max 0.9769
_exptl_absorpt_correction_T_min 0.9588
_exptl_absorpt_correction_type multi-scan
_exptl_absorpt_process_details '(SADABS; Sheldrick, 1996)'
_exptl_crystal_colour colourless
_exptl_crystal_density_diffrn 1.317
_exptl_crystal_density_method 'not measured'
_exptl_crystal_description prism
_exptl_crystal_F_000 472
_exptl_crystal_size_max 0.50
_exptl_crystal_size_mid 0.44
_exptl_crystal_size_min 0.28
_refine_diff_density_max 0.209
_refine_diff_density_min -0.187
_refine_ls_extinction_method none
_refine_ls_goodness_of_fit_ref 1.047
_refine_ls_hydrogen_treatment constr
_refine_ls_matrix_type full
_refine_ls_number_parameters 166
_refine_ls_number_reflns 3392
_refine_ls_number_restraints 0
_refine_ls_restrained_S_all 1.047
_refine_ls_R_factor_all 0.0633
_refine_ls_R_factor_gt 0.0445
_refine_ls_shift/su_max 0.000
_refine_ls_shift/su_mean 0.000
_refine_ls_structure_factor_coef Fsqd
_refine_ls_weighting_details 'calc w=1/[\s^2^(Fo^2^)+(0.0584P)^2^+0.1866P] where P=(Fo^2^+2Fc^2^)/3'
_refine_ls_weighting_scheme calc
_refine_ls_wR_factor_gt 0.1141
_refine_ls_wR_factor_ref 0.1258
_reflns_number_gt 2514
_reflns_number_total 3392
_reflns_threshold_expression I>2sigma(I)
_cod_data_source_file im2298.cif
_cod_data_source_block I
_cod_original_sg_symbol_H-M 'P 21/n'
_cod_database_code 2230723
_cod_database_fobs_code 2230723

loop_
_symmetry_equiv_pos_as_xyz
'x, y, z'
'-x+1/2, y+1/2, -z+1/2'
'-x, -y, -z'
'x-1/2, -y-1/2, z-1/2'

loop_
_atom_site_type_symbol
_atom_site_label
_atom_site_fract_x
_atom_site_fract_y
_atom_site_fract_z
_atom_site_U_iso_or_equiv
_atom_site_adp_type
_atom_site_calc_flag
_atom_site_refinement_flags
_atom_site_occupancy
_atom_site_symmetry_multiplicity
_atom_site_disorder_assembly
_atom_site_disorder_group
O O1 0.59908(7) 0.79068(16) 0.53088(6) 0.0462(2) Uani d . 1 1 . .
N N1 0.46509(7) 0.82117(17) 0.38695(7) 0.0391(2) Uani d . 1 1 . .
H H1 0.4387 0.9497 0.3958 0.066(5) Uiso calc R 1 1 . .
C C1 0.54932(8) 0.72077(19) 0.45072(8) 0.0354(2) Uani d . 1 1 . .
N N2 0.56888(7) 0.52373(16) 0.40851(7) 0.0350(2) Uani d . 1 1 . .
C C2 0.49440(8) 0.49698(19) 0.31953(8) 0.0343(2) Uani d . 1 1 . .
C C3 0.47930(10) 0.3259(2) 0.25181(9) 0.0429(3) Uani d . 1 1 . .
H H3 0.5232 0.2003 0.2611 0.050(4) Uiso calc R 1 1 . .
C C4 0.39558(11) 0.3498(3) 0.16918(9) 0.0513(3) Uani d . 1 1 . .
H H4 0.3834 0.2382 0.1220 0.060(4) Uiso calc R 1 1 . .
C C5 0.32981(10) 0.5368(3) 0.15565(9) 0.0510(3) Uani d . 1 1 . .
H H5 0.2745 0.5477 0.0995 0.058(4) Uiso calc R 1 1 . .
C C6 0.34472(10) 0.7081(2) 0.22409(9) 0.0455(3) Uani d . 1 1 . .
H H6 0.3002 0.8326 0.2151 0.056(4) Uiso calc R 1 1 . .
C C7 0.42820(9) 0.68586(19) 0.30576(8) 0.0357(2) Uani d . 1 1 . .
C C8 0.64791(9) 0.3581(2) 0.45689(8) 0.0378(2) Uani d . 1 1 . .
H H8A 0.6173 0.2060 0.4513 0.044(4) Uiso calc R 1 1 . .
H H8B 0.6744 0.3968 0.5239 0.041(3) Uiso calc R 1 1 . .
C C11 0.73601(8) 0.34906(19) 0.41875(8) 0.0354(2) Uani d . 1 1 . .
C C12 0.75053(11) 0.1565(2) 0.36992(10) 0.0491(3) Uani d . 1 1 . .
H H12 0.7048 0.0339 0.3591 0.061(5) Uiso calc R 1 1 . .
C C13 0.83286(13) 0.1452(3) 0.33705(12) 0.0638(4) Uani d . 1 1 . .
H H13 0.8416 0.0160 0.3036 0.088(6) Uiso calc R 1 1 . .
C C14 0.90122(13) 0.3235(3) 0.35368(12) 0.0659(4) Uani d . 1 1 . .
H H14 0.9569 0.3145 0.3324 0.085(6) Uiso calc R 1 1 . .
C C15 0.88757(11) 0.5165(3) 0.40199(12) 0.0597(4) Uani d . 1 1 . .
H H15 0.9338 0.6382 0.4129 0.068(5) Uiso calc R 1 1 . .
C C16 0.80491(10) 0.5294(2) 0.43437(10) 0.0459(3) Uani d . 1 1 . .
H H16 0.7958 0.6601 0.4668 0.054(4) Uiso calc R 1 1 . .

loop_
_atom_site_aniso_label
_atom_site_aniso_U_11
_atom_site_aniso_U_22
_atom_site_aniso_U_33
_atom_site_aniso_U_12
_atom_site_aniso_U_13
_atom_site_aniso_U_23
O1 0.0430(5) 0.0475(5) 0.0452(5) -0.0005(4) 0.0110(4) -0.0138(4)
N1 0.0386(5) 0.0356(5) 0.0443(5) 0.0044(4) 0.0155(4) -0.0033(4)
C1 0.0336(5) 0.0348(5) 0.0411(6) -0.0025(4) 0.0171(5) -0.0040(4)
N2 0.0330(4) 0.0349(5) 0.0367(5) 0.0019(4) 0.0114(4) -0.0035(4)
C2 0.0326(5) 0.0368(5) 0.0347(5) -0.0011(4) 0.0130(4) 0.0000(4)
C3 0.0447(6) 0.0405(6) 0.0429(6) 0.0018(5) 0.0137(5) -0.0065(5)
C4 0.0515(7) 0.0566(8) 0.0422(7) -0.0042(6) 0.0109(6) -0.0116(6)
C5 0.0412(6) 0.0656(9) 0.0404(6) -0.0013(6) 0.0060(5) 0.0005(6)
C6 0.0381(6) 0.0500(7) 0.0479(7) 0.0064(5) 0.0134(5) 0.0065(6)
C7 0.0346(5) 0.0364(5) 0.0395(6) -0.0003(4) 0.0167(5) 0.0006(4)
C8 0.0389(6) 0.0371(6) 0.0384(6) 0.0039(4) 0.0141(5) 0.0041(5)
C11 0.0356(5) 0.0365(5) 0.0327(5) 0.0070(4) 0.0094(4) 0.0053(4)
C12 0.0516(7) 0.0422(7) 0.0547(8) 0.0073(6) 0.0195(6) -0.0022(6)
C13 0.0697(10) 0.0637(9) 0.0675(9) 0.0226(8) 0.0354(8) -0.0002(8)
C14 0.0551(9) 0.0814(11) 0.0728(10) 0.0221(8) 0.0367(8) 0.0184(9)
C15 0.0445(7) 0.0656(9) 0.0710(10) -0.0033(7) 0.0221(7) 0.0141(8)
C16 0.0446(7) 0.0432(6) 0.0499(7) 0.0009(5) 0.0158(5) 0.0008(5)

loop_
_atom_type_symbol
_atom_type_description
_atom_type_scat_dispersion_real
_atom_type_scat_dispersion_imag
_atom_type_scat_source
C C 0.0033 0.0016 'International Tables Vol C Tables 4.2.6.8 and 6.1.1.4'
H H 0.0000 0.0000 'International Tables Vol C Tables 4.2.6.8 and 6.1.1.4'
N N 0.0061 0.0033 'International Tables Vol C Tables 4.2.6.8 and 6.1.1.4'
O O 0.0106 0.0060 'International Tables Vol C Tables 4.2.6.8 and 6.1.1.4'

loop_
_geom_angle_atom_site_label_1
_geom_angle_atom_site_label_2
_geom_angle_atom_site_label_3
_geom_angle_site_symmetry_1
_geom_angle_site_symmetry_3
_geom_angle
_geom_angle_publ_flag
C1 N1 C7 . . 110.31(9) ?
C1 N1 H1 . . 124.8 ?
C7 N1 H1 . . 124.8 ?
O1 C1 N1 . . 127.38(11) ?
O1 C1 N2 . . 125.88(11) ?
N1 C1 N2 . . 106.74(10) ?
C1 N2 C2 . . 109.46(9) ?
C1 N2 C8 . . 123.52(10) ?
C2 N2 C8 . . 126.56(9) ?
C3 C2 N2 . . 131.39(10) ?
C3 C2 C7 . . 121.52(11) ?
N2 C2 C7 . . 107.09(9) ?
C2 C3 C4 . . 117.10(11) ?
C2 C3 H3 . . 121.5 ?
C4 C3 H3 . . 121.5 ?
C5 C4 C3 . . 121.38(12) ?
C5 C4 H4 . . 119.3 ?
C3 C4 H4 . . 119.3 ?
C4 C5 C6 . . 121.48(12) ?
C4 C5 H5 . . 119.3 ?
C6 C5 H5 . . 119.3 ?
C7 C6 C5 . . 117.27(11) ?
C7 C6 H6 . . 121.4 ?
C5 C6 H6 . . 121.4 ?
C6 C7 N1 . . 132.40(11) ?
C6 C7 C2 . . 121.25(11) ?
N1 C7 C2 . . 106.35(10) ?
N2 C8 C11 . . 113.90(9) ?
N2 C8 H8A . . 108.8 ?
C11 C8 H8A . . 108.8 ?
N2 C8 H8B . . 108.8 ?
C11 C8 H8B . . 108.8 ?
H8A C8 H8B . . 107.7 ?
C16 C11 C12 . . 119.00(11) ?
C16 C11 C8 . . 120.68(11) ?
C12 C11 C8 . . 120.30(11) ?
C11 C12 C13 . . 120.43(14) ?
C11 C12 H12 . . 119.8 ?
C13 C12 H12 . . 119.8 ?
C14 C13 C12 . . 120.16(14) ?
C14 C13 H13 . . 119.9 ?
C12 C13 H13 . . 119.9 ?
C13 C14 C15 . . 120.03(14) ?
C13 C14 H14 . . 120.0 ?
C15 C14 H14 . . 120.0 ?
C14 C15 C16 . . 120.02(14) ?
C14 C15 H15 . . 120.0 ?
C16 C15 H15 . . 120.0 ?
C11 C16 C15 . . 120.36(13) ?
C11 C16 H16 . . 119.8 ?
C15 C16 H16 . . 119.8 ?

loop_
_geom_bond_atom_site_label_1
_geom_bond_atom_site_label_2
_geom_bond_site_symmetry_2
_geom_bond_distance
_geom_bond_publ_flag
O1 C1 . 1.2332(14) ?
N1 C1 . 1.3660(15) ?
N1 C7 . 1.3901(15) ?
N1 H1 . 0.8600 ?
C1 N2 . 1.3749(14) ?
N2 C2 . 1.3922(14) ?
N2 C8 . 1.4546(14) ?
C2 C3 . 1.3815(16) ?
C2 C7 . 1.3991(15) ?
C3 C4 . 1.3897(19) ?
C3 H3 . 0.9300 ?
C4 C5 . 1.387(2) ?
C4 H4 . 0.9300 ?
C5 C6 . 1.3902(19) ?
C5 H5 . 0.9300 ?
C6 C7 . 1.3783(17) ?
C6 H6 . 0.9300 ?
C8 C11 . 1.5114(15) ?
C8 H8A . 0.9700 ?
C8 H8B . 0.9700 ?
C11 C16 . 1.3824(17) ?
C11 C12 . 1.3845(17) ?
C12 C13 . 1.387(2) ?
C12 H12 . 0.9300 ?
C13 C14 . 1.368(3) ?
C13 H13 . 0.9300 ?
C14 C15 . 1.379(2) ?
C14 H14 . 0.9300 ?
C15 C16 . 1.3869(19) ?
C15 H15 . 0.9300 ?
C16 H16 . 0.9300 ?

loop_
_geom_hbond_atom_site_label_D
_geom_hbond_atom_site_label_H
_geom_hbond_atom_site_label_A
_geom_hbond_site_symmetry_A
_geom_hbond_distance_DH
_geom_hbond_distance_HA
_geom_hbond_distance_DA
_geom_hbond_angle_DHA
N1 H1 O1 3_676 0.86 2.03 2.8450(10) 158

loop_
_cod_related_entry_id
_cod_related_entry_database
_cod_related_entry_code
1 ChemSpider 643626
